data_2243657
loop_
_publ_author_name
'Harish Chinthal, Chayanna'
'Kavitha, Channappa N.'
'Yathirajan, Hemmige S.'
'Foro, Sabine'
'Rathore, Ravindranath S.'
'Glidewell, Christopher'

_publ_section_title
;
 Fifteen 4-(2-methoxyphenyl)piperazin-1-ium salts containing organic
 anions: supramolecular assembly in zero, one, two and three dimensions
;
_journal_coeditor_code HB7950
_journal_issue 11
_journal_name_full 'Acta Crystallographica Section E'
_journal_page_first 1779
_journal_page_last 1793
_journal_paper_doi 10.1107/S2056989020014097
_journal_volume 76
_journal_year 2020
_chemical_formula_iupac 'C11 H17 N2 O +, C4 H3 O4 -'
_chemical_formula_moiety 'C11 H17 N2 O +, 0.5(C4 H3 O4 -), C1.14 H0.86 O1.14, C0.86 H0.64 O0.86)'
_chemical_formula_sum 'C15 H20 N2 O5'
_chemical_formula_weight 308.33
_chemical_name_systematic
;
4-(2-Methoxyphenyl)piperazin-1-ium hydrogen fumarate
;
_space_group_crystal_system triclinic
_space_group_IT_number 2
_space_group_name_Hall '-P 1'
_space_group_name_H-M_alt 'P -1'
_atom_sites_solution_hydrogens mixed
_atom_sites_solution_primary difmap
_audit_creation_method SHELXL-2014
_cell_angle_alpha 79.043(5)
_cell_angle_beta 87.715(5)
_cell_angle_gamma 85.840(5)
_cell_formula_units_Z 2
_cell_length_a 7.8546(4)
_cell_length_b 8.9626(6)
_cell_length_c 11.2056(8)
_cell_measurement_reflns_used 3307
_cell_measurement_temperature 296(2)
_cell_measurement_theta_max 27.764
_cell_measurement_theta_min 2.601
_cell_volume 772.15(9)
_computing_cell_refinement
;
CrysAlis RED (Oxford Diffraction, 2009)
;
_computing_data_collection
;
CrysAlis CCD (Oxford Diffraction, 2009)
;
_computing_data_reduction
;
CrysAlis RED (Oxford Diffraction, 2009)
;
_computing_molecular_graphics
;
PLATON (Spek, 2020)
;
_computing_publication_material
;
SHELXL-2014 (Sheldrick, 2015b) and PLATON (Spek, 2020)
;
_computing_structure_refinement
;
SHELXL-2014 (Sheldrick, 2015b)
;
_computing_structure_solution
;
SHELXT (Sheldrick, 2015a)
;
_diffrn_ambient_temperature 296(2)
_diffrn_measured_fraction_theta_full 0.998
_diffrn_measured_fraction_theta_max 0.909
_diffrn_measurement_device_type
;
Oxford Diffraction Xcalibur with Sapphire CCD
;
_diffrn_measurement_method '\w scans'
_diffrn_radiation_monochromator graphite
_diffrn_radiation_type MoK\a
_diffrn_radiation_wavelength 0.71073
_diffrn_reflns_av_R_equivalents 0.0090
_diffrn_reflns_av_unetI/netI 0.0121
_diffrn_reflns_limit_h_max 5
_diffrn_reflns_limit_h_min -10
_diffrn_reflns_limit_k_max 11
_diffrn_reflns_limit_k_min -11
_diffrn_reflns_limit_l_max 14
_diffrn_reflns_limit_l_min -13
_diffrn_reflns_number 5533
_diffrn_reflns_theta_full 25.242
_diffrn_reflns_theta_max 27.764
_diffrn_reflns_theta_min 2.601
_diffrn_source 'Enhance (Mo) X-ray Source'
_diffrn_standards_decay_% 0
_diffrn_standards_interval_count 0
_diffrn_standards_interval_time 0
_diffrn_standards_number 0
_exptl_absorpt_coefficient_mu 0.100
_exptl_absorpt_correction_T_max 0.967
_exptl_absorpt_correction_T_min 0.867
_exptl_absorpt_correction_type multi-scan
_exptl_absorpt_process_details
;
(CrysAlis RED; Oxford Diffraction, 2009)
;
_exptl_crystal_colour colourless
_exptl_crystal_density_diffrn 1.326
_exptl_crystal_description block
_exptl_crystal_F_000 328
_exptl_crystal_size_max 0.480
_exptl_crystal_size_mid 0.480
_exptl_crystal_size_min 0.340
_refine_diff_density_max 0.204
_refine_diff_density_min -0.149
_refine_ls_extinction_coef 0.022(4)
_refine_ls_extinction_expression Fc^*^=kFc[1+0.001xFc^2^\l^3^/sin(2\q)]^-1/4^
_refine_ls_extinction_method SHELXL
_refine_ls_goodness_of_fit_ref 1.055
_refine_ls_hydrogen_treatment constr
_refine_ls_matrix_type full
_refine_ls_number_parameters 240
_refine_ls_number_reflns 3307
_refine_ls_number_restraints 6
_refine_ls_restrained_S_all 1.056
_refine_ls_R_factor_all 0.0464
_refine_ls_R_factor_gt 0.0356
_refine_ls_shift/su_max 0.000
_refine_ls_shift/su_mean 0.000
_refine_ls_structure_factor_coef Fsqd
_refine_ls_weighting_details 'w=1/[\s^2^(Fo^2^)+(0.0552P)^2^+0.0881P] where P=(Fo^2^+2Fc^2^)/3'
_refine_ls_weighting_scheme calc
_refine_ls_wR_factor_gt 0.0977
_refine_ls_wR_factor_ref 0.1045
_reflns_number_gt 2608
_reflns_number_total 3307
_reflns_threshold_expression 'I > 2\s(I)'
_cod_data_source_file hb7950sup1.cif
_cod_data_source_block XIV
_cod_database_code 2243657
_shelx_space_group_comment
;
The symmetry employed for this shelxl refinement is uniquely defined
by the following loop, which should always be used as a source of
symmetry information in preference to the above space-group names.
They are only intended as comments.
;
_shelx_estimated_absorpt_t_min 0.953
_shelx_estimated_absorpt_t_max 0.967
_shelxl_version_number 2.014

loop_
_space_group_symop_operation_xyz
'x, y, z'
'-x, -y, -z'

loop_
_atom_site_type_symbol
_atom_site_label
_atom_site_fract_x
_atom_site_fract_y
_atom_site_fract_z
_atom_site_U_iso_or_equiv
_atom_site_adp_type
_atom_site_calc_flag
_atom_site_occupancy
_atom_site_disorder_assembly
_atom_site_disorder_group
N N1 0.47840(14) 0.33032(13) 0.75754(9) 0.0496(3) Uani d 1 . .
H H11 0.5555 0.3715 0.7951 0.059 Uiso calc 1 . .
H H12 0.4236 0.2650 0.8131 0.059 Uiso calc 1 . .
C C2 0.56542(16) 0.24842(16) 0.66646(12) 0.0521(3) Uani d 1 . .
H H2A 0.6417 0.1661 0.7071 0.063 Uiso calc 1 . .
H H2B 0.6330 0.3178 0.6099 0.063 Uiso calc 1 . .
C C3 0.43454(16) 0.18491(14) 0.59804(12) 0.0478(3) Uani d 1 . .
H H3A 0.4922 0.1350 0.5367 0.057 Uiso calc 1 . .
H H3B 0.3740 0.1092 0.6540 0.057 Uiso calc 1 . .
N N4 0.31104(13) 0.30552(11) 0.53920(9) 0.0435(2) Uani d 1 . .
C C5 0.22526(17) 0.38282(15) 0.63102(12) 0.0499(3) Uani d 1 . .
H H5A 0.1632 0.3105 0.6890 0.060 Uiso calc 1 . .
H H5B 0.1438 0.4621 0.5923 0.060 Uiso calc 1 . .
C C6 0.35447(19) 0.45212(16) 0.69650(13) 0.0561(3) Uani d 1 . .
H H6A 0.4148 0.5262 0.6389 0.067 Uiso calc 1 . .
H H6B 0.2966 0.5042 0.7565 0.067 Uiso calc 1 . .
C C21 0.19938(15) 0.25100(13) 0.46154(11) 0.0427(3) Uani d 1 . .
C C22 0.26637(16) 0.21262(14) 0.35255(11) 0.0463(3) Uani d 1 . .
C C23 0.16107(18) 0.15988(17) 0.27531(13) 0.0576(3) Uani d 1 . .
H H23 0.2063 0.1337 0.2035 0.069 Uiso calc 1 . .
C C24 -0.01099(19) 0.14591(19) 0.30429(15) 0.0649(4) Uani d 1 . .
H H24 -0.0806 0.1102 0.2521 0.078 Uiso calc 1 . .
C C25 -0.07834(18) 0.18457(18) 0.40935(15) 0.0644(4) Uani d 1 . .
H H25 -0.1940 0.1763 0.4283 0.077 Uiso calc 1 . .
C C26 0.02619(17) 0.23620(15) 0.48775(13) 0.0532(3) Uani d 1 . .
H H26 -0.0207 0.2615 0.5594 0.064 Uiso calc 1 . .
O O22 0.43698(12) 0.23087(12) 0.32891(8) 0.0587(3) Uani d 1 . .
C C27 0.50598(18) 0.20342(16) 0.21566(12) 0.0541(3) Uani d 1 . .
H H27A 0.6256 0.2200 0.2105 0.081 Uiso calc 1 . .
H H27B 0.4904 0.1001 0.2090 0.081 Uiso calc 1 . .
H H27C 0.4486 0.2715 0.1508 0.081 Uiso calc 1 . .
C C31 0.7592(6) 0.4912(5) 0.9702(5) 0.0396(11) Uani d 0.572(9) A -1
O O31 0.7521(6) 0.4322(5) 0.8811(5) 0.0587(10) Uani d 0.572(9) A -1
O O32 0.6295(6) 0.5334(6) 1.0339(5) 0.0540(9) Uani d 0.572(9) A -1
H H32 0.5412 0.5112 1.0068 0.081 Uiso calc 0.286 A -1
C C32 0.9263(5) 0.5248(3) 1.0179(3) 0.0476(11) Uani d 0.572(9) A -1
H H32A 0.9320 0.6190 1.0756 0.057 Uiso d 0.572(9) A -1
C C34 0.7860(7) 0.4556(8) 0.9314(7) 0.0410(14) Uani d 0.428(9) A -2
O O33 0.7520(8) 0.4140(9) 0.8394(6) 0.0583(12) Uani d 0.428(9) A -2
O O34 0.6784(8) 0.4985(9) 1.0107(5) 0.0557(14) Uani d 0.428(9) A -2
H H34 0.5809 0.4886 0.9913 0.084 Uiso calc 0.214 A -2
C C33 0.9707(5) 0.4644(5) 0.9604(4) 0.0472(15) Uani d 0.428(9) A -2
H H33A 1.0572 0.4552 0.8986 0.057 Uiso d 0.428(9) A -2
C C41 0.24159(13) 0.01915(13) 0.97848(10) 0.0383(3) Uani d 1 . .
O O41 0.25523(10) 0.12259(12) 0.89098(9) 0.0615(3) Uani d 1 . .
O O42 0.36567(10) -0.05149(12) 1.04016(8) 0.0574(3) Uani d 1 . .
H H42 0.4557 -0.0178 1.0112 0.086 Uiso calc 0.5 . .
C C42 0.07112(13) -0.03520(14) 1.02179(10) 0.0393(3) Uani d 1 . .
H H42A 0.0657 -0.1221 1.0818 0.047 Uiso calc 1 . .

loop_
_atom_site_aniso_label
_atom_site_aniso_U_11
_atom_site_aniso_U_22
_atom_site_aniso_U_33
_atom_site_aniso_U_12
_atom_site_aniso_U_13
_atom_site_aniso_U_23
N1 0.0464(6) 0.0605(7) 0.0424(5) -0.0165(5) -0.0024(4) -0.0058(5)
C2 0.0406(7) 0.0675(8) 0.0470(7) -0.0047(6) -0.0008(5) -0.0071(6)
C3 0.0443(7) 0.0494(7) 0.0489(7) 0.0028(5) -0.0057(5) -0.0081(5)
N4 0.0452(6) 0.0427(5) 0.0427(5) -0.0007(4) -0.0064(4) -0.0076(4)
C5 0.0524(7) 0.0463(7) 0.0513(7) 0.0047(5) -0.0088(6) -0.0114(5)
C6 0.0666(9) 0.0500(7) 0.0535(8) -0.0074(6) -0.0068(6) -0.0121(6)
C21 0.0432(6) 0.0374(6) 0.0463(6) -0.0015(5) -0.0077(5) -0.0043(5)
C22 0.0416(6) 0.0481(7) 0.0496(7) -0.0042(5) -0.0059(5) -0.0088(5)
C23 0.0527(8) 0.0692(9) 0.0557(8) -0.0046(6) -0.0071(6) -0.0227(7)
C24 0.0501(8) 0.0785(10) 0.0735(10) -0.0069(7) -0.0142(7) -0.0292(8)
C25 0.0400(7) 0.0780(10) 0.0783(10) -0.0063(7) -0.0053(7) -0.0211(8)
C26 0.0451(7) 0.0573(8) 0.0582(8) -0.0007(6) -0.0026(6) -0.0142(6)
O22 0.0458(5) 0.0834(7) 0.0526(5) -0.0150(5) 0.0024(4) -0.0235(5)
C27 0.0530(8) 0.0604(8) 0.0467(7) -0.0043(6) 0.0009(6) -0.0050(6)
C31 0.035(2) 0.0441(19) 0.040(3) -0.0097(16) -0.0107(19) -0.0044(15)
O31 0.0420(13) 0.0858(19) 0.060(3) -0.0113(11) -0.0172(19) -0.038(2)
O32 0.0362(19) 0.081(2) 0.0480(18) -0.0149(14) -0.0069(14) -0.0143(13)
C32 0.037(2) 0.0607(15) 0.0489(17) -0.0106(11) -0.0115(12) -0.0157(12)
C34 0.033(2) 0.053(3) 0.039(4) -0.0108(19) -0.008(2) -0.011(2)
O33 0.0441(15) 0.086(3) 0.054(3) -0.0188(15) -0.015(2) -0.028(2)
O34 0.039(4) 0.089(4) 0.044(3) -0.017(3) -0.010(2) -0.0188(19)
C33 0.033(2) 0.068(2) 0.044(2) -0.0125(15) -0.0099(15) -0.0141(18)
C41 0.0237(5) 0.0535(7) 0.0386(6) -0.0081(4) 0.0017(4) -0.0091(5)
O41 0.0273(4) 0.0793(7) 0.0671(6) -0.0118(4) -0.0007(4) 0.0162(5)
O42 0.0222(4) 0.0826(7) 0.0590(6) -0.0101(4) -0.0031(4) 0.0110(5)
C42 0.0254(5) 0.0516(6) 0.0407(6) -0.0093(4) 0.0010(4) -0.0058(5)

loop_
_atom_type_symbol
_atom_type_description
_atom_type_scat_dispersion_real
_atom_type_scat_dispersion_imag
_atom_type_scat_source
C C 0.0033 0.0016 'International Tables Vol C Tables 4.2.6.8 and 6.1.1.4'
H H 0.0000 0.0000 'International Tables Vol C Tables 4.2.6.8 and 6.1.1.4'
N N 0.0061 0.0033 'International Tables Vol C Tables 4.2.6.8 and 6.1.1.4'
O O 0.0106 0.0060 'International Tables Vol C Tables 4.2.6.8 and 6.1.1.4'

loop_
_geom_angle_atom_site_label_1
_geom_angle_atom_site_label_2
_geom_angle_atom_site_label_3
_geom_angle_site_symmetry_1
_geom_angle_site_symmetry_3
_geom_angle
_geom_angle_publ_flag
C2 N1 C6 . . 110.03(10) ?
C2 N1 H11 . . 109.7 ?
C6 N1 H11 . . 109.7 ?
C2 N1 H12 . . 109.7 ?
C6 N1 H12 . . 109.7 ?
H11 N1 H12 . . 108.2 ?
N1 C2 C3 . . 109.88(10) ?
N1 C2 H2A . . 109.7 ?
C3 C2 H2A . . 109.7 ?
N1 C2 H2B . . 109.7 ?
C3 C2 H2B . . 109.7 ?
H2A C2 H2B . . 108.2 ?
N4 C3 C2 . . 111.53(10) ?
N4 C3 H3A . . 109.3 ?
C2 C3 H3A . . 109.3 ?
N4 C3 H3B . . 109.3 ?
C2 C3 H3B . . 109.3 ?
H3A C3 H3B . . 108.0 ?
C21 N4 C5 . . 115.02(10) ?
C21 N4 C3 . . 112.31(9) ?
C5 N4 C3 . . 109.65(9) ?
N4 C5 C6 . . 110.19(11) ?
N4 C5 H5A . . 109.6 ?
C6 C5 H5A . . 109.6 ?
N4 C5 H5B . . 109.6 ?
C6 C5 H5B . . 109.6 ?
H5A C5 H5B . . 108.1 ?
N1 C6 C5 . . 109.74(11) ?
N1 C6 H6A . . 109.7 ?
C5 C6 H6A . . 109.7 ?
N1 C6 H6B . . 109.7 ?
C5 C6 H6B . . 109.7 ?
H6A C6 H6B . . 108.2 ?
C26 C21 C22 . . 118.00(11) ?
C26 C21 N4 . . 123.21(11) ?
C22 C21 N4 . . 118.79(11) ?
O22 C22 C23 . . 123.60(12) ?
O22 C22 C21 . . 116.34(10) ?
C23 C22 C21 . . 120.06(12) ?
C24 C23 C22 . . 120.53(13) ?
C24 C23 H23 . . 119.7 ?
C22 C23 H23 . . 119.7 ?
C25 C24 C23 . . 120.04(13) ?
C25 C24 H24 . . 120.0 ?
C23 C24 H24 . . 120.0 ?
C24 C25 C26 . . 119.89(13) ?
C24 C25 H25 . . 120.1 ?
C26 C25 H25 . . 120.1 ?
C25 C26 C21 . . 121.48(13) ?
C25 C26 H26 . . 119.3 ?
C21 C26 H26 . . 119.3 ?
C22 O22 C27 . . 117.72(10) ?
O22 C27 H27A . . 109.5 ?
O22 C27 H27B . . 109.5 ?
H27A C27 H27B . . 109.5 ?
O22 C27 H27C . . 109.5 ?
H27A C27 H27C . . 109.5 ?
H27B C27 H27C . . 109.5 ?
O31 C31 O32 . . 125.7(4) ?
O31 C31 C32 . . 122.3(5) ?
O32 C31 C32 . . 112.0(5) ?
C31 O32 H32 . . 109.5 ?
C31 C32 H32A . . 120.8 ?
O33 C34 O34 . . 126.6(6) ?
O33 C34 C33 . . 119.4(6) ?
O34 C34 C33 . . 114.0(5) ?
C34 O34 H34 . . 109.5 ?
C34 C33 H33A . . 119.0 ?
O41 C41 O42 . . 125.06(10) ?
O41 C41 C42 . . 120.88(10) ?
O42 C41 C42 . . 114.07(10) ?
C41 O42 H42 . . 109.5 ?
C42 C42 C41 2_557 . 122.20(14) ?
C42 C42 H42A 2_557 . 118.9 ?
C41 C42 H42A . . 118.9 ?

loop_
_geom_bond_atom_site_label_1
_geom_bond_atom_site_label_2
_geom_bond_site_symmetry_2
_geom_bond_distance
_geom_bond_publ_flag
N1 C2 . 1.4845(17) ?
N1 C6 . 1.4907(17) ?
N1 H11 . 0.8900 ?
N1 H12 . 0.8900 ?
C2 C3 . 1.5108(18) ?
C2 H2A . 0.9700 ?
C2 H2B . 0.9700 ?
C3 N4 . 1.4738(15) ?
C3 H3A . 0.9700 ?
C3 H3B . 0.9700 ?
N4 C21 . 1.4318(15) ?
N4 C5 . 1.4630(16) ?
C5 C6 . 1.5093(18) ?
C5 H5A . 0.9700 ?
C5 H5B . 0.9700 ?
C6 H6A . 0.9700 ?
C6 H6B . 0.9700 ?
C21 C26 . 1.3906(18) ?
C21 C22 . 1.4033(18) ?
C22 O22 . 1.3710(16) ?
C22 C23 . 1.3877(18) ?
C23 C24 . 1.386(2) ?
C23 H23 . 0.9300 ?
C24 C25 . 1.365(2) ?
C24 H24 . 0.9300 ?
C25 C26 . 1.3883(19) ?
C25 H25 . 0.9300 ?
C26 H26 . 0.9300 ?
O22 C27 . 1.4175(16) ?
C27 H27A . 0.9600 ?
C27 H27B . 0.9600 ?
C27 H27C . 0.9600 ?
C31 O31 . 1.221(4) ?
C31 O32 . 1.296(5) ?
C31 C32 . 1.508(4) ?
O32 H32 . 0.8200 ?
C32 H32A . 1.1605 ?
C34 O33 . 1.207(6) ?
C34 O34 . 1.294(6) ?
C34 C33 . 1.510(5) ?
O34 H34 . 0.8200 ?
C33 H33A . 0.9611 ?
C41 O41 . 1.2219(14) ?
C41 O42 . 1.2752(14) ?
C41 C42 . 1.4895(14) ?
O42 H42 . 0.8200 ?
C42 C42 2_557 1.307(2) ?
C42 H42A . 0.9300 ?

loop_
_geom_hbond_atom_site_label_D
_geom_hbond_atom_site_label_H
_geom_hbond_atom_site_label_A
_geom_hbond_site_symmetry_A
_geom_hbond_distance_DH
_geom_hbond_distance_HA
_geom_hbond_distance_DA
_geom_hbond_angle_DHA
_geom_hbond_publ_flag
N1 H11 O31 . 0.89 2.01 2.894(5) 171 no
N1 H11 O33 . 0.89 1.73 2.584(7) 160 no
N1 H12 O41 . 0.89 1.97 2.8251(15) 161 no
O32 H32 O32 2_667 0.82 1.54 2.355(7) 176 no
O34 H34 O34 2_667 0.82 2.03 2.820(9) 161 no
O42 H42 O42 2_657 0.82 1.62 2.4352(12) 177 no

loop_
_geom_torsion_atom_site_label_1
_geom_torsion_atom_site_label_2
_geom_torsion_atom_site_label_3
_geom_torsion_atom_site_label_4
_geom_torsion_site_symmetry_1
_geom_torsion_site_symmetry_2
_geom_torsion_site_symmetry_3
_geom_torsion_site_symmetry_4
_geom_torsion
_geom_torsion_publ_flag
C6 N1 C2 C3 . . . . -56.53(14) ?
N1 C2 C3 N4 . . . . 56.82(14) ?
C2 C3 N4 C21 . . . . 172.63(10) ?
C2 C3 N4 C5 . . . . -58.17(13) ?
C21 N4 C5 C6 . . . . -172.92(10) ?
C3 N4 C5 C6 . . . . 59.39(13) ?
C2 N1 C6 C5 . . . . 58.42(14) ?
N4 C5 C6 N1 . . . . -60.04(14) ?
C5 N4 C21 C26 . . . . -15.65(17) ?
C3 N4 C21 C26 . . . . 110.69(13) ?
C5 N4 C21 C22 . . . . 163.31(11) ?
C3 N4 C21 C22 . . . . -70.35(14) ?
C26 C21 C22 O22 . . . . 179.03(11) ?
N4 C21 C22 O22 . . . . 0.02(17) ?
C26 C21 C22 C23 . . . . -0.80(19) ?
N4 C21 C22 C23 . . . . -179.82(11) ?
O22 C22 C23 C24 . . . . -179.23(14) ?
C21 C22 C23 C24 . . . . 0.6(2) ?
C22 C23 C24 C25 . . . . 0.2(2) ?
C23 C24 C25 C26 . . . . -0.7(2) ?
C24 C25 C26 C21 . . . . 0.5(2) ?
C22 C21 C26 C25 . . . . 0.3(2) ?
N4 C21 C26 C25 . . . . 179.22(12) ?
C23 C22 O22 C27 . . . . 4.19(19) ?
C21 C22 O22 C27 . . . . -175.63(11) ?
O41 C41 C42 C42 . . . 2_557 -8.0(2) ?
O42 C41 C42 C42 . . . 2_557 172.10(15) ?

_cod_database_fobs_code 2243657
